data_4307381
loop_
_publ_author_name
'Pavel V. Gushchin'
'Nadezhda A. Bokach'
'Konstantin V. Luzyanin'
'Alexey A. Nazarov'
'Matti Haukka'
'Vadim Yu. Kukushkin'

_publ_section_title
;
PtII-Mediated Nitrile-Tetramethylguanidine Coupling as a Key Step for a
Novel Synthesis of 1,6-Dihydro-1,3,5-triazines
;
_journal_name_full 'Inorganic Chemistry'
_journal_page_first 1684
_journal_page_last 1693
_journal_paper_doi 10.1021/ic061884b
_journal_volume 46
_journal_year 2007
_chemical_formula_moiety 'C16 H36 Cl2 N8 Pt'
_chemical_formula_sum 'C16 H36 Cl2 N8 Pt'
_chemical_formula_weight 606.52
_chemical_name_systematic
; 
 ? 
;
_space_group_IT_number 14
_symmetry_cell_setting monoclinic
_symmetry_space_group_name_Hall '-P 2yn'
_symmetry_space_group_name_H-M 'P 1 21/n 1'
_atom_sites_solution_hydrogens geom
_atom_sites_solution_primary direct
_atom_sites_solution_secondary difmap
_audit_creation_method SHELXL-97
_cell_angle_alpha 90.00
_cell_angle_beta 98.563(2)
_cell_angle_gamma 90.00
_cell_formula_units_Z 2
_cell_length_a 6.5007(2)
_cell_length_b 9.3467(4)
_cell_length_c 18.9815(6)
_cell_measurement_reflns_used 3217
_cell_measurement_temperature 120(2)
_cell_measurement_theta_max 27.48
_cell_measurement_theta_min 1.00
_cell_volume 1140.46(7)
_computing_cell_refinement 'Denzo/Scalepack (Otwinowski & Minor, 1997)'
_computing_data_collection 'Collect (Nonius BV, 1997-2000)'
_computing_data_reduction 'Denzo/Scalepack (Otwinowski & Minor, 1997)'
_computing_molecular_graphics 'Diamond v.3.0d (Crystal Impact GbR, 2005)'
_computing_publication_material 'SHELXL-97 (Sheldrick, 1997)'
_computing_structure_refinement 'SHELXL-97 (Sheldrick, 1997)'
_computing_structure_solution 'SHELXS-97 (Sheldrick, 1997)'
_diffrn_ambient_temperature 120(2)
_diffrn_detector_area_resol_mean 9
_diffrn_measured_fraction_theta_full 0.998
_diffrn_measured_fraction_theta_max 0.998
_diffrn_measurement_device '95mm CCD camera on \k-goniostat'
_diffrn_measurement_device_type KappaCCD
_diffrn_measurement_method '\f scans and \w scans with \k offset'
_diffrn_radiation_monochromator 'horizontally mounted graphite crystal'
_diffrn_radiation_source 'fine-focus sealed tube'
_diffrn_radiation_type MoK\a
_diffrn_radiation_wavelength 0.71073
_diffrn_reflns_av_R_equivalents 0.0376
_diffrn_reflns_av_sigmaI/netI 0.0345
_diffrn_reflns_limit_h_max 8
_diffrn_reflns_limit_h_min -8
_diffrn_reflns_limit_k_max 11
_diffrn_reflns_limit_k_min -12
_diffrn_reflns_limit_l_max 24
_diffrn_reflns_limit_l_min -24
_diffrn_reflns_number 9105
_diffrn_reflns_theta_full 27.47
_diffrn_reflns_theta_max 27.47
_diffrn_reflns_theta_min 2.43
_exptl_absorpt_coefficient_mu 6.404
_exptl_absorpt_correction_T_max 0.3371
_exptl_absorpt_correction_T_min 0.2226
_exptl_absorpt_correction_type multi-scan
_exptl_absorpt_process_details 'Xprep in Shelxtl v.6.14-1 (Sheldrick, 2005)'
_exptl_crystal_colour yellow
_exptl_crystal_density_diffrn 1.766
_exptl_crystal_density_method 'not measured'
_exptl_crystal_description block
_exptl_crystal_F_000 600
_exptl_crystal_size_max 0.27
_exptl_crystal_size_mid 0.19
_exptl_crystal_size_min 0.17
_refine_diff_density_max 0.875
_refine_diff_density_min -1.572
_refine_diff_density_rms 0.208
_refine_ls_extinction_method none
_refine_ls_goodness_of_fit_ref 1.062
_refine_ls_hydrogen_treatment constr
_refine_ls_matrix_type full
_refine_ls_number_parameters 129
_refine_ls_number_reflns 2618
_refine_ls_number_restraints 0
_refine_ls_restrained_S_all 1.062
_refine_ls_R_factor_all 0.0306
_refine_ls_R_factor_gt 0.0201
_refine_ls_shift/su_max 0.000
_refine_ls_shift/su_mean 0.000
_refine_ls_structure_factor_coef Fsqd
_refine_ls_weighting_details 'calc w=1/[\s^2^(Fo^2^)+(0.0131P)^2^+0.5949P] where P=(Fo^2^+2Fc^2^)/3'
_refine_ls_weighting_scheme calc
_refine_ls_wR_factor_gt 0.0403
_refine_ls_wR_factor_ref 0.0435
_reflns_number_gt 2102
_reflns_number_total 2618
_reflns_threshold_expression >2sigma(I)
_cod_data_source_file ic061884bsi20060930_061616_1.cif
_cod_data_source_block structure_1
_cod_original_sg_symbol_H-M 'P 21/n'
_cod_database_code 4307381

loop_
_symmetry_equiv_pos_as_xyz
'x, y, z'
'-x+1/2, y+1/2, -z+1/2'
'-x, -y, -z'
'x-1/2, -y-1/2, z-1/2'

loop_
_atom_site_label
_atom_site_type_symbol
_atom_site_fract_x
_atom_site_fract_y
_atom_site_fract_z
_atom_site_U_iso_or_equiv
_atom_site_adp_type
_atom_site_occupancy
_atom_site_symmetry_multiplicity
_atom_site_calc_flag
_atom_site_refinement_flags
_atom_site_disorder_assembly
_atom_site_disorder_group
Pt1 Pt 0.5000 0.5000 0.5000 0.01214(6) Uani 1 2 d S .. .
Cl1 Cl 0.50586(11) 0.71490(8) 0.44077(3) 0.01964(14) Uani 1 1 d . . .
N1 N 0.5492(3) 0.3986(2) 0.41031(11) 0.0156(5) Uani 1 1 d . . .
H1 H 0.4532 0.4023 0.3777 0.023 Uiso 1 1 d . . .
N2 N 0.7286(3) 0.2742(2) 0.33053(11) 0.0148(5) Uani 1 1 d . . .
N3 N 0.5669(3) 0.2441(2) 0.21488(11) 0.0172(5) Uani 1 1 d . . .
N4 N 0.4102(3) 0.1455(3) 0.30552(11) 0.0179(5) Uani 1 1 d . . .
C1 C 0.7113(4) 0.3314(3) 0.39510(13) 0.0143(6) Uani 1 1 d . . .
C2 C 0.9051(4) 0.3242(3) 0.44914(14) 0.0180(6) Uani 1 1 d . . .
H2A H 0.8867 0.3847 0.4906 0.022 Uiso 1 1 calc R . ..
H2B H 1.0235 0.3631 0.4279 0.022 Uiso 1 1 calc R . ..
C3 C 0.9554(4) 0.1713(3) 0.47453(15) 0.0222(6) Uani 1 1 d . . .
H3A H 0.8451 0.1360 0.5000 0.033 Uiso 1 1 calc R . ..
H3B H 1.0884 0.1702 0.5065 0.033 Uiso 1 1 calc R . ..
H3C H 0.9648 0.1098 0.4333 0.033 Uiso 1 1 calc R . ..
C4 C 0.5687(4) 0.2236(3) 0.28593(13) 0.0149(5) Uani 1 1 d . . .
C5 C 0.6936(4) 0.3587(3) 0.19174(14) 0.0215(6) Uani 1 1 d . . .
H5A H 0.6982 0.4391 0.2251 0.032 Uiso 1 1 calc R . ..
H5B H 0.6327 0.3905 0.1440 0.032 Uiso 1 1 calc R . ..
H5C H 0.8351 0.3235 0.1906 0.032 Uiso 1 1 calc R . ..
C6 C 0.5140(5) 0.1295(3) 0.16249(14) 0.0237(7) Uani 1 1 d . . .
H6A H 0.4867 0.0409 0.1872 0.036 Uiso 1 1 calc R . ..
H6B H 0.6304 0.1144 0.1359 0.036 Uiso 1 1 calc R . ..
H6C H 0.3897 0.1565 0.1294 0.036 Uiso 1 1 calc R . ..
C7 C 0.2026(4) 0.1409(4) 0.26428(15) 0.0277(7) Uani 1 1 d . . .
H7A H 0.1979 0.2029 0.2224 0.042 Uiso 1 1 calc R . ..
H7B H 0.1009 0.1744 0.2938 0.042 Uiso 1 1 calc R . ..
H7C H 0.1694 0.0425 0.2489 0.042 Uiso 1 1 calc R . ..
C8 C 0.4271(5) 0.0784(3) 0.37579(15) 0.0225(6) Uani 1 1 d . . .
H8A H 0.5737 0.0592 0.3938 0.034 Uiso 1 1 calc R . ..
H8B H 0.3491 -0.0117 0.3720 0.034 Uiso 1 1 calc R .. .
H8C H 0.3697 0.1428 0.4087 0.034 Uiso 1 1 calc R . ..

loop_
_atom_site_aniso_label
_atom_site_aniso_U_11
_atom_site_aniso_U_22
_atom_site_aniso_U_33
_atom_site_aniso_U_23
_atom_site_aniso_U_13
_atom_site_aniso_U_12
Pt1 0.01372(8) 0.01390(9) 0.00928(8) -0.00097(6) 0.00328(5) 0.00108(6)
Cl1 0.0258(3) 0.0168(3) 0.0172(3) 0.0029(3) 0.0061(3) -0.0002(3)
N1 0.0159(11) 0.0194(13) 0.0108(10) -0.0001(9) -0.0004(9) 0.0009(10)
N2 0.0152(10) 0.0173(12) 0.0123(10) -0.0016(10) 0.0038(9) 0.0020(10)
N3 0.0215(11) 0.0193(13) 0.0113(10) -0.0019(9) 0.0042(9) -0.0004(10)
N4 0.0188(11) 0.0217(13) 0.0139(10) 0.0002(10) 0.0044(9) -0.0014(10)
C1 0.0180(13) 0.0134(14) 0.0121(12) 0.0006(10) 0.0043(10) -0.0011(11)
C2 0.0179(13) 0.0200(16) 0.0157(13) -0.0032(11) 0.0008(11) 0.0010(12)
C3 0.0204(13) 0.0250(17) 0.0201(13) 0.0030(13) -0.0005(11) 0.0037(13)
C4 0.0179(13) 0.0136(14) 0.0141(12) -0.0020(11) 0.0050(11) 0.0049(11)
C5 0.0270(15) 0.0222(16) 0.0161(13) 0.0027(12) 0.0060(12) 0.0010(13)
C6 0.0270(15) 0.0272(18) 0.0163(13) -0.0074(12) 0.0013(12) 0.0036(13)
C7 0.0193(14) 0.040(2) 0.0242(15) -0.0020(14) 0.0040(13) -0.0022(14)
C8 0.0263(15) 0.0218(17) 0.0211(14) 0.0010(13) 0.0093(12) -0.0046(13)

loop_
_atom_type_symbol
_atom_type_description
_atom_type_scat_dispersion_real
_atom_type_scat_dispersion_imag
_atom_type_scat_source
C C 0.0033 0.0016 'International Tables Vol C Tables 4.2.6.8 and 6.1.1.4'
H H 0.0000 0.0000 'International Tables Vol C Tables 4.2.6.8 and 6.1.1.4'
N N 0.0061 0.0033 'International Tables Vol C Tables 4.2.6.8 and 6.1.1.4'
Cl Cl 0.1484 0.1585 'International Tables Vol C Tables 4.2.6.8 and 6.1.1.4'
Pt Pt -1.7033 8.3905 'International Tables Vol C Tables 4.2.6.8 and 6.1.1.4'

loop_
_geom_angle_atom_site_label_1
_geom_angle_atom_site_label_2
_geom_angle_atom_site_label_3
_geom_angle
_geom_angle_site_symmetry_1
_geom_angle_site_symmetry_3
_geom_angle_publ_flag
N1 Pt1 N1 180.00(12) 3_666 . ?
N1 Pt1 Cl1 91.07(7) 3_666 . ?
N1 Pt1 Cl1 88.93(7) . . ?
N1 Pt1 Cl1 88.94(7) 3_666 3_666 ?
N1 Pt1 Cl1 91.06(7) . 3_666 ?
Cl1 Pt1 Cl1 180.0 . 3_666 ?
C1 N1 Pt1 130.76(17) . . ?
C1 N1 H1 114.1 . . ?
Pt1 N1 H1 115.1 . . ?
C4 N2 C1 123.7(2) . . ?
C4 N3 C5 118.7(2) . . ?
C4 N3 C6 122.4(2) . . ?
C5 N3 C6 114.7(2) . . ?
C4 N4 C7 123.3(2) . . ?
C4 N4 C8 121.5(2) . . ?
C7 N4 C8 114.5(2) . . ?
N1 C1 N2 124.9(2) . . ?
N1 C1 C2 119.7(2) . . ?
N2 C1 C2 115.2(2) . . ?
C1 C2 C3 112.0(2) . . ?
C1 C2 H2A 109.2 . . ?
C3 C2 H2A 109.2 . . ?
C1 C2 H2B 109.2 . . ?
C3 C2 H2B 109.2 . . ?
H2A C2 H2B 107.9 . . ?
C2 C3 H3A 109.5 . . ?
C2 C3 H3B 109.5 . . ?
H3A C3 H3B 109.5 . . ?
C2 C3 H3C 109.5 . . ?
H3A C3 H3C 109.5 . . ?
H3B C3 H3C 109.5 . . ?
N2 C4 N4 124.8(2) . . ?
N2 C4 N3 118.2(2) . . ?
N4 C4 N3 116.9(2) . . ?
N3 C5 H5A 109.5 . . ?
N3 C5 H5B 109.5 . . ?
H5A C5 H5B 109.5 . . ?
N3 C5 H5C 109.5 . . ?
H5A C5 H5C 109.5 . . ?
H5B C5 H5C 109.5 . . ?
N3 C6 H6A 109.5 . . ?
N3 C6 H6B 109.5 . . ?
H6A C6 H6B 109.5 . . ?
N3 C6 H6C 109.5 . . ?
H6A C6 H6C 109.5 . . ?
H6B C6 H6C 109.5 . . ?
N4 C7 H7A 109.5 . . ?
N4 C7 H7B 109.5 . . ?
H7A C7 H7B 109.5 . . ?
N4 C7 H7C 109.5 . . ?
H7A C7 H7C 109.5 . . ?
H7B C7 H7C 109.5 . . ?
N4 C8 H8A 109.5 . . ?
N4 C8 H8B 109.5 . . ?
H8A C8 H8B 109.5 . . ?
N4 C8 H8C 109.5 . . ?
H8A C8 H8C 109.5 . . ?
H8B C8 H8C 109.5 . . ?

loop_
_geom_bond_atom_site_label_1
_geom_bond_atom_site_label_2
_geom_bond_distance
_geom_bond_site_symmetry_2
_geom_bond_publ_flag
Pt1 N1 2.015(2) 3_666 ?
Pt1 N1 2.015(2) . ?
Pt1 Cl1 2.3050(7) . ?
Pt1 Cl1 2.3050(7) 3_666 ?
N1 C1 1.296(3) . ?
N1 H1 0.8119 . ?
N2 C4 1.326(3) . ?
N2 C1 1.357(3) . ?
N3 C4 1.361(3) . ?
N3 C5 1.458(4) . ?
N3 C6 1.467(3) . ?
N4 C4 1.358(3) . ?
N4 C7 1.457(3) . ?
N4 C8 1.463(3) . ?
C1 C2 1.503(3) . ?
C2 C3 1.528(4) . ?
C2 H2A 0.9900 . ?
C2 H2B 0.9900 . ?
C3 H3A 0.9800 . ?
C3 H3B 0.9800 . ?
C3 H3C 0.9800 . ?
C5 H5A 0.9800 . ?
C5 H5B 0.9800 . ?
C5 H5C 0.9800 . ?
C6 H6A 0.9800 . ?
C6 H6B 0.9800 . ?
C6 H6C 0.9800 . ?
C7 H7A 0.9800 . ?
C7 H7B 0.9800 . ?
C7 H7C 0.9800 . ?
C8 H8A 0.9800 . ?
C8 H8B 0.9800 . ?
C8 H8C 0.9800 . ?
